data_7210451
loop_
_publ_author_name
'Deadman, Benjamin J.'
'Battilocchio, Claudio'
'Sliwinski, Eric'
'Ley, Steven V.'

_publ_section_title
;
 A prototype device for evaporation in batch and flow chemical processes
;
_journal_issue 8
_journal_name_full 'Green Chemistry'
_journal_page_first 2050
_journal_paper_doi 10.1039/c3gc40967h
_journal_volume 15
_journal_year 2013
_chemical_formula_moiety 'C8 H6 Cl N O2'
_chemical_formula_sum 'C8 H6 Cl N O2'
_chemical_formula_weight 183.59
_chemical_name_systematic
; 
 ? 
;
_space_group_IT_number 14
_symmetry_cell_setting monoclinic
_symmetry_space_group_name_Hall '-P 2yn'
_symmetry_space_group_name_H-M 'P 1 21/n 1'
_atom_sites_solution_hydrogens geom
_atom_sites_solution_primary direct
_atom_sites_solution_secondary difmap
_audit_creation_method SHELXL-97
_cell_angle_alpha 90.00
_cell_angle_beta 91.452(2)
_cell_angle_gamma 90.00
_cell_formula_units_Z 4
_cell_length_a 7.3073(3)
_cell_length_b 7.1368(3)
_cell_length_c 15.6263(7)
_cell_measurement_reflns_used 4702
_cell_measurement_temperature 180(2)
_cell_measurement_theta_max 30.03
_cell_measurement_theta_min 1.00
_cell_volume 814.66(6)
_computing_cell_refinement 'HKL Scalepack (Otwinowski & Minor 1997)'
_computing_data_collection 'Collect (Nonius B.V. 1998)'
_computing_data_reduction
;
 HKL Denzo and Scalepack (Otwinowski & Minor 1997)
;
_computing_publication_material 'SHELXL-97 (Sheldrick 1997)'
_computing_structure_refinement 'SHELXL-97 (Sheldrick 1997)'
_computing_structure_solution 'SIR-92 (Altomare et al. 1994)'
_diffrn_ambient_temperature 180(2)
_diffrn_measured_fraction_theta_full 0.969
_diffrn_measured_fraction_theta_max 0.969
_diffrn_measurement_device_type 'Nonius Kappa CCD'
_diffrn_measurement_method 'Thin slice \w and \f scans'
_diffrn_radiation_source 'fine-focus sealed tube'
_diffrn_radiation_type MoK\a
_diffrn_radiation_wavelength 0.71073
_diffrn_reflns_av_R_equivalents 0.0328
_diffrn_reflns_av_sigmaI/netI 0.0352
_diffrn_reflns_limit_h_max 10
_diffrn_reflns_limit_h_min -10
_diffrn_reflns_limit_k_max 10
_diffrn_reflns_limit_k_min -10
_diffrn_reflns_limit_l_max 21
_diffrn_reflns_limit_l_min -21
_diffrn_reflns_number 5569
_diffrn_reflns_theta_full 30.03
_diffrn_reflns_theta_max 30.03
_diffrn_reflns_theta_min 3.99
_exptl_absorpt_coefficient_mu 0.421
_exptl_absorpt_correction_T_max 0.931
_exptl_absorpt_correction_T_min 0.772
_exptl_absorpt_correction_type multi-scan
_exptl_absorpt_process_details
;
multi-scan from symmetry-related measurements 
 Sortav (Blessing 1995)
;
_exptl_crystal_colour colourless
_exptl_crystal_density_diffrn 1.497
_exptl_crystal_density_method 'not measured'
_exptl_crystal_description block
_exptl_crystal_F_000 376
_exptl_crystal_size_max 0.32
_exptl_crystal_size_mid 0.25
_exptl_crystal_size_min 0.18
_refine_diff_density_max 0.968
_refine_diff_density_min -0.617
_refine_diff_density_rms 0.061
_refine_ls_extinction_method none
_refine_ls_goodness_of_fit_ref 1.085
_refine_ls_hydrogen_treatment constr
_refine_ls_matrix_type full
_refine_ls_number_parameters 109
_refine_ls_number_reflns 2309
_refine_ls_number_restraints 0
_refine_ls_restrained_S_all 1.085
_refine_ls_R_factor_all 0.0625
_refine_ls_R_factor_gt 0.0541
_refine_ls_shift/su_max 0.000
_refine_ls_shift/su_mean 0.000
_refine_ls_structure_factor_coef Fsqd
_refine_ls_weighting_details 'calc w=1/[\s^2^(Fo^2^)+(0.0831P)^2^+0.3534P] where P=(Fo^2^+2Fc^2^)/3'
_refine_ls_weighting_scheme calc
_refine_ls_wR_factor_gt 0.1546
_refine_ls_wR_factor_ref 0.1594
_reflns_number_gt 1917
_reflns_number_total 2309
_reflns_threshold_expression >2sigma(I)
_cod_data_source_file c3gc40967h.txt
_cod_data_source_block sl1305
_cod_original_sg_symbol_H-M P2(1)/n
_cod_database_code 7210451

loop_
_symmetry_equiv_pos_as_xyz
'x, y, z'
'-x+1/2, y+1/2, -z+1/2'
'-x, -y, -z'
'x-1/2, -y-1/2, z-1/2'

loop_
_atom_site_label
_atom_site_type_symbol
_atom_site_fract_x
_atom_site_fract_y
_atom_site_fract_z
_atom_site_U_iso_or_equiv
_atom_site_adp_type
_atom_site_occupancy
_atom_site_symmetry_multiplicity
_atom_site_calc_flag
_atom_site_refinement_flags
Cl1 Cl 0.57167(7) 0.04497(8) 0.66361(3) 0.0472(2) Uani 1 1 d .
C1 C 0.6495(2) 0.2343(3) 0.60364(11) 0.0347(4) Uani 1 1 d .
C2 C 0.6875(3) 0.4016(3) 0.64380(12) 0.0403(4) Uani 1 1 d .
H2 H 0.6726 0.4147 0.7037 0.048 Uiso 1 1 calc R
C3 C 0.7477(3) 0.5502(3) 0.59554(13) 0.0403(4) Uani 1 1 d .
H3 H 0.7760 0.6659 0.6229 0.048 Uiso 1 1 calc R
C4 C 0.7677(2) 0.5340(3) 0.50726(12) 0.0346(4) Uani 1 1 d .
C5 C 0.7285(3) 0.3604(3) 0.46814(11) 0.0365(4) Uani 1 1 d .
H5 H 0.7419 0.3464 0.4082 0.044 Uiso 1 1 calc R
C6 C 0.6707(2) 0.2100(3) 0.51635(11) 0.0366(4) Uani 1 1 d .
H6 H 0.6459 0.0923 0.4902 0.044 Uiso 1 1 calc R
C7 C 0.8305(2) 0.6971(3) 0.45918(13) 0.0380(4) Uani 1 1 d .
H7 H 0.8720 0.8033 0.4907 0.046 Uiso 1 1 calc R
C8 C 0.8330(3) 0.7060(3) 0.37497(13) 0.0428(4) Uani 1 1 d .
H8 H 0.7916 0.6023 0.3416 0.051 Uiso 1 1 calc R
N1 N 0.8993(2) 0.8750(3) 0.33261(12) 0.0456(4) Uani 1 1 d .
O1 O 0.8948(3) 0.8656(3) 0.25381(11) 0.0652(5) Uani 1 1 d .
O2 O 0.9513(3) 1.0099(3) 0.37322(13) 0.0580(4) Uani 1 1 d .

loop_
_atom_site_aniso_label
_atom_site_aniso_U_11
_atom_site_aniso_U_22
_atom_site_aniso_U_33
_atom_site_aniso_U_23
_atom_site_aniso_U_13
_atom_site_aniso_U_12
Cl1 0.0452(3) 0.0534(3) 0.0430(3) 0.0167(2) 0.0001(2) 0.0019(2)
C1 0.0289(8) 0.0427(9) 0.0323(8) 0.0063(7) -0.0015(6) 0.0043(7)
C2 0.0405(9) 0.0481(11) 0.0322(8) -0.0040(8) -0.0001(7) 0.0093(8)
C3 0.0408(10) 0.0379(10) 0.0420(10) -0.0068(7) -0.0021(7) 0.0073(8)
C4 0.0284(8) 0.0360(9) 0.0392(9) 0.0039(7) -0.0007(6) 0.0057(7)
C5 0.0388(9) 0.0410(10) 0.0297(8) 0.0011(7) 0.0009(7) 0.0025(7)
C6 0.0392(9) 0.0366(9) 0.0337(8) -0.0005(7) -0.0028(7) -0.0005(7)
C7 0.0339(9) 0.0377(9) 0.0424(9) 0.0025(7) -0.0001(7) 0.0058(7)
C8 0.0403(10) 0.0439(11) 0.0444(10) 0.0046(8) 0.0023(8) 0.0017(8)
N1 0.0387(8) 0.0503(10) 0.0482(9) 0.0124(8) 0.0089(7) 0.0065(8)
O1 0.0792(12) 0.0701(12) 0.0469(9) 0.0140(8) 0.0118(8) -0.0079(10)
O2 0.0609(10) 0.0452(9) 0.0682(11) 0.0029(8) 0.0063(8) 0.0015(8)

loop_
_atom_type_symbol
_atom_type_description
_atom_type_scat_dispersion_real
_atom_type_scat_dispersion_imag
_atom_type_scat_source
C C 0.0033 0.0016 'International Tables Vol C Tables 4.2.6.8 and 6.1.1.4'
H H 0.0000 0.0000 'International Tables Vol C Tables 4.2.6.8 and 6.1.1.4'
N N 0.0061 0.0033 'International Tables Vol C Tables 4.2.6.8 and 6.1.1.4'
O O 0.0106 0.0060 'International Tables Vol C Tables 4.2.6.8 and 6.1.1.4'
Cl Cl 0.1484 0.1585 'International Tables Vol C Tables 4.2.6.8 and 6.1.1.4'

loop_
_geom_angle_atom_site_label_1
_geom_angle_atom_site_label_2
_geom_angle_atom_site_label_3
_geom_angle
C2 C1 C6 122.10(18)
C2 C1 Cl1 119.46(14)
C6 C1 Cl1 118.44(15)
C1 C2 C3 118.82(17)
C1 C2 H2 120.6
C3 C2 H2 120.6
C2 C3 C4 121.26(18)
C2 C3 H3 119.4
C4 C3 H3 119.4
C3 C4 C5 118.50(17)
C3 C4 C7 118.87(18)
C5 C4 C7 122.63(17)
C6 C5 C4 120.52(16)
C6 C5 H5 119.7
C4 C5 H5 119.7
C5 C6 C1 118.78(18)
C5 C6 H6 120.6
C1 C6 H6 120.6
C8 C7 C4 124.2(2)
C8 C7 H7 117.9
C4 C7 H7 117.9
C7 C8 N1 120.3(2)
C7 C8 H8 119.9
N1 C8 H8 119.9
O2 N1 O1 124.6(2)
O2 N1 C8 121.47(19)
O1 N1 C8 113.9(2)

loop_
_geom_bond_atom_site_label_1
_geom_bond_atom_site_label_2
_geom_bond_distance
Cl1 C1 1.748(2)
C1 C2 1.374(3)
C1 C6 1.388(2)
C2 C3 1.380(3)
C2 H2 0.9500
C3 C4 1.396(3)
C3 H3 0.9500
C4 C5 1.407(3)
C4 C7 1.465(3)
C5 C6 1.384(3)
C5 H5 0.9500
C6 H6 0.9500
C7 C8 1.318(3)
C7 H7 0.9500
C8 N1 1.465(3)
C8 H8 0.9500
N1 O2 1.209(3)
N1 O1 1.233(2)
